data_2108030
loop_
_publ_author_name
'Szell, Patrick M. J.'
'Gabidullin, Bulat'
'Bryce, David L.'

_publ_section_title
;
 1,3,5-Tri(iodoethynyl)-2,4,6-trifluorobenzene: halogen-bonded frameworks
 and NMR spectroscopic analysis
;
_journal_coeditor_code XM5005
_journal_issue 2
_journal_name_full 'Acta Crystallographica Section B'
_journal_page_first
;
;
_journal_paper_doi 10.1107/S2052520617000944
_journal_volume 73
_journal_year 2017
_chemical_formula_moiety 'C12 F3 I3, C10 H24 N, Br'
_chemical_formula_sum 'C22 H24 Br F3 I3 N'
_chemical_formula_weight 820.03
_chemical_melting_point 451
_space_group_crystal_system orthorhombic
_space_group_IT_number 61
_space_group_name_Hall '-P 2ac 2ab'
_space_group_name_H-M_alt 'P b c a'
_symmetry_space_group_name_Hall '-P 2ac 2ab'
_symmetry_space_group_name_H-M 'P b c a'
_atom_sites_solution_hydrogens geom
_audit_creation_method SHELXL-2014/7
_cell_angle_alpha 90
_cell_angle_beta 90
_cell_angle_gamma 90
_cell_formula_units_Z 8
_cell_length_a 15.7522(5)
_cell_length_b 22.3326(7)
_cell_length_c 15.5213(5)
_cell_measurement_reflns_used 9890
_cell_measurement_temperature 200(2)
_cell_measurement_theta_max 27.91
_cell_measurement_theta_min 2.25
_cell_volume 5460.2(3)
_computing_cell_refinement 'APEX II (Bruker, 2009)'
_computing_data_collection 'APEX II (Bruker, 2009)'
_computing_data_reduction 'SAINT (Bruker)'
_computing_molecular_graphics 'Mercury (Macrae et al., 2008)'
_computing_publication_material 'CIFTAB (Sheldrick, 1997)'
_computing_structure_refinement 'SHELXL-2014/7 (Sheldrick, 2014)'
_computing_structure_solution 'XT (Sheldrick, 2014)'
_diffrn_ambient_temperature 200(2)
_diffrn_measured_fraction_theta_full 0.998
_diffrn_measured_fraction_theta_max 0.996
_diffrn_measurement_device_type 'Bruker APEX-II CCD'
_diffrn_measurement_method '\f and \w scans'
_diffrn_radiation_type MoK\a
_diffrn_radiation_wavelength 0.71073
_diffrn_reflns_av_R_equivalents 0.0416
_diffrn_reflns_limit_h_max 21
_diffrn_reflns_limit_h_min -21
_diffrn_reflns_limit_k_max 29
_diffrn_reflns_limit_k_min -29
_diffrn_reflns_limit_l_max 19
_diffrn_reflns_limit_l_min -20
_diffrn_reflns_number 77024
_diffrn_reflns_theta_full 25.242
_diffrn_reflns_theta_max 28.317
_diffrn_reflns_theta_min 1.824
_exptl_absorpt_coefficient_mu 4.928
_exptl_absorpt_correction_T_max 0.7457
_exptl_absorpt_correction_T_min 0.5555
_exptl_absorpt_correction_type multi-scan
_exptl_absorpt_process_details 'SADABS, Bruker (2003)'
_exptl_crystal_colour colourless
_exptl_crystal_density_diffrn 1.995
_exptl_crystal_description block
_exptl_crystal_F_000 3072
_exptl_crystal_size_max 0.150
_exptl_crystal_size_mid 0.120
_exptl_crystal_size_min 0.090
_refine_diff_density_max 1.562
_refine_diff_density_min -1.619
_refine_ls_extinction_method none
_refine_ls_goodness_of_fit_ref 1.216
_refine_ls_hydrogen_treatment constr
_refine_ls_matrix_type full
_refine_ls_number_parameters 379
_refine_ls_number_reflns 6773
_refine_ls_number_restraints 524
_refine_ls_restrained_S_all 1.176
_refine_ls_R_factor_all 0.0986
_refine_ls_R_factor_gt 0.0834
_refine_ls_shift/su_max 0.001
_refine_ls_shift/su_mean 0.000
_refine_ls_structure_factor_coef Fsqd
_refine_ls_weighting_details 'w=1/[\s^2^(Fo^2^)+174.4780P] where P=(Fo^2^+2Fc^2^)/3'
_refine_ls_weighting_scheme calc
_refine_ls_wR_factor_gt 0.1767
_refine_ls_wR_factor_ref 0.1827
_reflns_number_gt 5501
_reflns_number_total 6773
_reflns_threshold_expression 'I > 2\s(I)'
_cod_data_source_file xm5005sup1.cif
_cod_data_source_block 1a
_cod_database_code 2108030
_shelx_space_group_comment
;
The symmetry employed for this shelxl refinement is uniquely defined
by the following loop, which should always be used as a source of
symmetry information in preference to the above space-group names.
They are only intended as comments.
;
_shelx_estimated_absorpt_t_min 0.525
_shelx_estimated_absorpt_t_max 0.665

loop_
_space_group_symop_operation_xyz
'x, y, z'
'-x+1/2, -y, z+1/2'
'-x, y+1/2, -z+1/2'
'x+1/2, -y+1/2, -z'
'-x, -y, -z'
'x-1/2, y, -z-1/2'
'x, -y-1/2, z-1/2'
'-x-1/2, y-1/2, z'

loop_
_atom_site_type_symbol
_atom_site_label
_atom_site_fract_x
_atom_site_fract_y
_atom_site_fract_z
_atom_site_U_iso_or_equiv
_atom_site_adp_type
_atom_site_calc_flag
_atom_site_occupancy
_atom_site_disorder_assembly
_atom_site_disorder_group
I I1 0.18273(6) 0.41030(4) 0.90800(6) 0.0484(2) Uani d 1 . .
I I2 -0.13024(6) 0.73272(4) 0.50125(6) 0.0475(2) Uani d 1 . .
I I3 0.20906(7) 0.39536(4) 0.23730(7) 0.0594(3) Uani d 1 . .
Br Br1 0.73588(11) 0.82985(6) 0.44165(10) 0.0555(4) Uani d 1 . .
F F1 0.0386(6) 0.5775(4) 0.7026(6) 0.060(2) Uani d 1 . .
F F2 0.0715(6) 0.5679(4) 0.4039(6) 0.059(2) Uani d 1 . .
F F3 0.1920(6) 0.4203(4) 0.5802(6) 0.066(2) Uani d 1 . .
C C1 0.1170(7) 0.4983(6) 0.6459(10) 0.044(3) Uani d 1 . .
C C2 0.0702(8) 0.5503(6) 0.6343(9) 0.043(3) Uani d 1 . .
C C3 0.0543(8) 0.5755(6) 0.5548(10) 0.047(3) Uani d 1 . .
C C4 0.0865(8) 0.5443(6) 0.4829(9) 0.045(3) Uani d 1 . .
C C5 0.1337(8) 0.4919(6) 0.4895(9) 0.043(3) Uani d 1 . .
C C6 0.1467(8) 0.4710(6) 0.5707(10) 0.048(3) Uani d 1 . .
C C7 0.1323(9) 0.4733(6) 0.7300(10) 0.050(3) Uani d 1 . .
C C8 0.1489(9) 0.4517(6) 0.7982(10) 0.053(4) Uani d 1 . .
C C9 0.0031(9) 0.6281(6) 0.5436(10) 0.049(3) Uani d 1 . .
C C10 -0.0459(10) 0.6685(6) 0.5275(11) 0.055(4) Uani d 1 . .
C C11 0.1620(9) 0.4627(7) 0.4159(12) 0.058(4) Uani d 1 . .
C C12 0.1810(10) 0.4379(7) 0.3493(12) 0.059(4) Uani d 1 . .
N N1 0.0777(10) 0.7142(7) 0.2478(12) 0.079(5) Uani d 0.536(10) A 1
C C13 0.074(2) 0.6965(10) 0.1551(14) 0.088(6) Uani d 0.536(10) A 1
H H13A 0.1177 0.7191 0.1234 0.105 Uiso calc 0.536(10) A 1
H H13B 0.0178 0.7091 0.1319 0.105 Uiso calc 0.536(10) A 1
C C14 0.085(3) 0.6305(10) 0.1363(17) 0.097(7) Uani d 0.536(10) A 1
H H14A 0.0405 0.6072 0.1658 0.117 Uiso calc 0.536(10) A 1
H H14B 0.1410 0.6171 0.1587 0.117 Uiso calc 0.536(10) A 1
C C15 0.081(3) 0.6187(13) 0.0390(17) 0.111(9) Uani d 0.536(10) A 1
H H15A 0.0263 0.6338 0.0161 0.133 Uiso calc 0.536(10) A 1
H H15B 0.1274 0.6405 0.0097 0.133 Uiso calc 0.536(10) A 1
C C16 0.089(3) 0.5519(14) 0.021(3) 0.129(13) Uani d 0.536(10) A 1
H H16A 0.0698 0.5437 -0.0383 0.194 Uiso calc 0.536(10) A 1
H H16B 0.0533 0.5295 0.0613 0.194 Uiso calc 0.536(10) A 1
H H16C 0.1481 0.5395 0.0272 0.194 Uiso calc 0.536(10) A 1
C C17 0.1571(13) 0.6908(12) 0.2859(17) 0.081(6) Uani d 0.536(10) A 1
H H17A 0.1579 0.6468 0.2783 0.098 Uiso calc 0.536(10) A 1
H H17B 0.1560 0.6989 0.3486 0.098 Uiso calc 0.536(10) A 1
C C18 0.2389(14) 0.7159(18) 0.250(3) 0.092(11) Uani d 0.536(10) A 1
H H18A 0.2557 0.6927 0.1989 0.138 Uiso calc 0.536(10) A 1
H H18B 0.2837 0.7133 0.2934 0.138 Uiso calc 0.536(10) A 1
H H18C 0.2304 0.7578 0.2334 0.138 Uiso calc 0.536(10) A 1
C C19 0.075(2) 0.7808(9) 0.2539(16) 0.088(7) Uani d 0.536(10) A 1
H H19A 0.0223 0.7950 0.2251 0.106 Uiso calc 0.536(10) A 1
H H19B 0.1236 0.7974 0.2219 0.106 Uiso calc 0.536(10) A 1
C C20 0.076(4) 0.8056(15) 0.346(2) 0.124(15) Uani d 0.536(10) A 1
H H20A 0.0248 0.8292 0.3560 0.186 Uiso calc 0.536(10) A 1
H H20B 0.1263 0.8312 0.3531 0.186 Uiso calc 0.536(10) A 1
H H20C 0.0787 0.7724 0.3869 0.186 Uiso calc 0.536(10) A 1
C C21 0.0029(14) 0.6887(13) 0.2947(18) 0.088(7) Uani d 0.536(10) A 1
H H21A 0.0069 0.7002 0.3562 0.106 Uiso calc 0.536(10) A 1
H H21B 0.0057 0.6445 0.2916 0.106 Uiso calc 0.536(10) A 1
C C22 -0.0829(14) 0.7090(16) 0.260(2) 0.082(9) Uani d 0.536(10) A 1
H H22A -0.0895 0.7521 0.2694 0.122 Uiso calc 0.536(10) A 1
H H22B -0.1283 0.6875 0.2902 0.122 Uiso calc 0.536(10) A 1
H H22C -0.0861 0.7003 0.1983 0.122 Uiso calc 0.536(10) A 1
N N2 0.0970(14) 0.6686(9) 0.1950(14) 0.088(5) Uani d 0.464(10) A 2
C C23 0.0674(19) 0.6656(16) 0.1036(16) 0.103(7) Uani d 0.464(10) A 2
H H23A 0.0384 0.7037 0.0895 0.123 Uiso calc 0.464(10) A 2
H H23B 0.0248 0.6331 0.0989 0.123 Uiso calc 0.464(10) A 2
C C24 0.136(2) 0.655(2) 0.0375(18) 0.119(9) Uani d 0.464(10) A 2
H H24A 0.1567 0.6133 0.0438 0.143 Uiso calc 0.464(10) A 2
H H24B 0.1835 0.6823 0.0490 0.143 Uiso calc 0.464(10) A 2
C C25 0.106(3) 0.664(2) -0.0543(18) 0.126(11) Uani d 0.464(10) A 2
H H25A 0.1554 0.6728 -0.0911 0.151 Uiso calc 0.464(10) A 2
H H25B 0.0674 0.6990 -0.0562 0.151 Uiso calc 0.464(10) A 2
C C26 0.059(4) 0.610(3) -0.091(4) 0.17(2) Uani d 0.464(10) A 2
H H26A 0.0904 0.5735 -0.0763 0.257 Uiso calc 0.464(10) A 2
H H26B 0.0557 0.6140 -0.1537 0.257 Uiso calc 0.464(10) A 2
H H26C 0.0021 0.6082 -0.0666 0.257 Uiso calc 0.464(10) A 2
C C27 0.154(2) 0.7221(12) 0.204(2) 0.095(7) Uani d 0.464(10) A 2
H H27A 0.1209 0.7585 0.1898 0.114 Uiso calc 0.464(10) A 2
H H27B 0.2004 0.7187 0.1615 0.114 Uiso calc 0.464(10) A 2
C C28 0.192(3) 0.730(2) 0.292(3) 0.111(12) Uani d 0.464(10) A 2
H H28A 0.2133 0.7710 0.2982 0.167 Uiso calc 0.464(10) A 2
H H28B 0.2393 0.7017 0.2993 0.167 Uiso calc 0.464(10) A 2
H H28C 0.1490 0.7222 0.3361 0.167 Uiso calc 0.464(10) A 2
C C29 0.0220(19) 0.6763(13) 0.253(2) 0.099(7) Uani d 0.464(10) A 2
H H29A 0.0399 0.6698 0.3131 0.119 Uiso calc 0.464(10) A 2
H H29B -0.0210 0.6456 0.2383 0.119 Uiso calc 0.464(10) A 2
C C30 -0.018(2) 0.7386(16) 0.245(3) 0.103(10) Uani d 0.464(10) A 2
H H30A 0.0084 0.7603 0.1968 0.154 Uiso calc 0.464(10) A 2
H H30B -0.0094 0.7608 0.2983 0.154 Uiso calc 0.464(10) A 2
H H30C -0.0791 0.7345 0.2336 0.154 Uiso calc 0.464(10) A 2
C C31 0.1438(18) 0.6137(11) 0.219(2) 0.096(8) Uani d 0.464(10) A 2
H H31A 0.1567 0.6152 0.2810 0.115 Uiso calc 0.464(10) A 2
H H31B 0.1986 0.6135 0.1874 0.115 Uiso calc 0.464(10) A 2
C C32 0.098(3) 0.5554(11) 0.200(3) 0.094(12) Uani d 0.464(10) A 2
H H32A 0.0379 0.5593 0.2155 0.141 Uiso calc 0.464(10) A 2
H H32B 0.1237 0.5229 0.2333 0.141 Uiso calc 0.464(10) A 2
H H32C 0.1024 0.5462 0.1382 0.141 Uiso calc 0.464(10) A 2

loop_
_atom_site_aniso_label
_atom_site_aniso_U_11
_atom_site_aniso_U_22
_atom_site_aniso_U_33
_atom_site_aniso_U_12
_atom_site_aniso_U_13
_atom_site_aniso_U_23
I1 0.0535(5) 0.0431(4) 0.0488(5) -0.0088(4) -0.0068(4) 0.0060(4)
I2 0.0475(5) 0.0398(4) 0.0553(5) 0.0071(4) -0.0005(4) 0.0033(4)
I3 0.0614(6) 0.0493(5) 0.0676(7) -0.0103(5) 0.0074(5) -0.0086(5)
Br1 0.0688(10) 0.0461(7) 0.0515(8) 0.0169(7) -0.0134(7) -0.0046(6)
F1 0.058(5) 0.063(5) 0.057(5) 0.006(4) 0.003(4) -0.004(4)
F2 0.063(5) 0.057(5) 0.057(5) 0.002(4) -0.003(4) 0.017(4)
F3 0.068(6) 0.052(5) 0.080(6) 0.017(4) -0.015(5) 0.009(5)
C1 0.027(6) 0.036(6) 0.070(9) -0.004(5) -0.014(6) 0.009(6)
C2 0.035(6) 0.041(7) 0.052(8) 0.002(5) -0.002(6) 0.006(6)
C3 0.038(7) 0.037(6) 0.065(9) -0.004(5) -0.002(6) 0.015(6)
C4 0.038(7) 0.042(7) 0.054(8) -0.009(5) -0.006(6) 0.013(6)
C5 0.037(6) 0.039(6) 0.054(8) -0.007(5) 0.006(6) -0.002(6)
C6 0.031(6) 0.042(7) 0.072(10) -0.003(5) -0.008(6) 0.008(7)
C7 0.043(7) 0.050(8) 0.055(9) -0.008(6) 0.002(7) 0.010(7)
C8 0.049(8) 0.043(7) 0.065(10) -0.004(6) -0.014(7) 0.012(7)
C9 0.047(8) 0.039(7) 0.061(9) -0.006(6) -0.002(7) 0.008(6)
C10 0.050(8) 0.048(8) 0.069(10) -0.001(7) 0.012(7) 0.007(7)
C11 0.045(8) 0.045(8) 0.085(12) -0.003(6) 0.006(8) -0.005(8)
C12 0.049(8) 0.043(7) 0.086(12) -0.001(7) 0.009(8) -0.008(8)
N1 0.077(9) 0.067(9) 0.091(11) -0.009(7) -0.002(8) 0.008(8)
C13 0.082(13) 0.084(11) 0.097(11) 0.002(10) -0.007(9) 0.001(8)
C14 0.088(15) 0.085(11) 0.118(13) 0.010(10) -0.011(12) -0.007(9)
C15 0.094(19) 0.120(15) 0.119(14) -0.006(14) -0.004(13) -0.022(11)
C16 0.10(3) 0.121(17) 0.17(3) -0.014(17) 0.02(2) -0.037(15)
C17 0.077(10) 0.075(13) 0.092(14) -0.009(9) -0.004(9) 0.009(10)
C18 0.078(12) 0.10(2) 0.10(2) -0.010(12) -0.009(12) 0.03(2)
C19 0.096(15) 0.071(9) 0.098(14) -0.005(9) 0.004(12) 0.006(9)
C20 0.17(4) 0.10(2) 0.107(17) -0.02(2) 0.009(18) -0.012(14)
C21 0.084(10) 0.084(14) 0.096(14) -0.012(9) -0.003(9) 0.005(11)
C22 0.081(11) 0.081(19) 0.08(2) -0.012(11) -0.003(11) 0.004(17)
N2 0.081(10) 0.075(10) 0.107(12) 0.003(8) -0.005(9) 0.011(9)
C23 0.100(13) 0.097(15) 0.112(12) 0.009(12) -0.007(10) 0.007(10)
C24 0.118(17) 0.12(2) 0.124(13) 0.011(15) 0.007(12) 0.007(12)
C25 0.12(2) 0.14(2) 0.118(14) 0.02(2) 0.005(13) 0.005(13)
C26 0.18(5) 0.17(3) 0.16(3) 0.00(3) -0.01(3) -0.02(2)
C27 0.088(12) 0.083(11) 0.114(14) 0.001(10) -0.002(11) 0.009(10)
C28 0.12(3) 0.09(2) 0.124(17) 0.00(2) -0.019(17) 0.008(15)
C29 0.089(12) 0.096(13) 0.112(14) 0.003(10) -0.004(11) 0.004(11)
C30 0.100(19) 0.095(15) 0.11(2) 0.011(14) -0.041(18) -0.014(15)
C31 0.092(14) 0.082(11) 0.114(17) 0.004(10) -0.004(12) 0.014(11)
C32 0.10(2) 0.076(12) 0.11(3) 0.003(12) -0.01(2) 0.021(13)

loop_
_atom_type_symbol
_atom_type_description
_atom_type_scat_dispersion_real
_atom_type_scat_dispersion_imag
_atom_type_scat_source
C C 0.0033 0.0016 'International Tables Vol C Tables 4.2.6.8 and 6.1.1.4'
H H 0.0000 0.0000 'International Tables Vol C Tables 4.2.6.8 and 6.1.1.4'
N N 0.0061 0.0033 'International Tables Vol C Tables 4.2.6.8 and 6.1.1.4'
F F 0.0171 0.0103 'International Tables Vol C Tables 4.2.6.8 and 6.1.1.4'
Br Br -0.2901 2.4595 'International Tables Vol C Tables 4.2.6.8 and 6.1.1.4'
I I -0.4742 1.8119 'International Tables Vol C Tables 4.2.6.8 and 6.1.1.4'

loop_
_geom_angle_atom_site_label_1
_geom_angle_atom_site_label_2
_geom_angle_atom_site_label_3
_geom_angle
C2 C1 C6 115.7(13)
C2 C1 C7 122.1(14)
C6 C1 C7 122.1(12)
F1 C2 C3 117.6(12)
F1 C2 C1 118.7(13)
C3 C2 C1 123.7(14)
C2 C3 C4 116.1(12)
C2 C3 C9 123.0(14)
C4 C3 C9 120.7(13)
F2 C4 C5 119.1(13)
F2 C4 C3 117.5(12)
C5 C4 C3 123.4(13)
C6 C5 C4 116.0(13)
C6 C5 C11 123.5(13)
C4 C5 C11 120.4(14)
F3 C6 C5 118.0(14)
F3 C6 C1 117.0(13)
C5 C6 C1 125.0(12)
C8 C7 C1 176.6(16)
C7 C8 I1 175.3(15)
C10 C9 C3 172.3(16)
C9 C10 I2 177.8(13)
C12 C11 C5 175.3(18)
C11 C12 I3 178.2(14)
C17 N1 C19 110.8(10)
C17 N1 C13 109.2(10)
C19 N1 C13 108.9(10)
C17 N1 C21 109.6(10)
C19 N1 C21 108.9(10)
C13 N1 C21 109.5(10)
N1 C13 C14 116.0(14)
N1 C13 H13A 108.3
C14 C13 H13A 108.3
N1 C13 H13B 108.3
C14 C13 H13B 108.3
H13A C13 H13B 107.4
C13 C14 C15 110.6(15)
C13 C14 H14A 109.5
C15 C14 H14A 109.5
C13 C14 H14B 109.5
C15 C14 H14B 109.5
H14A C14 H14B 108.1
C16 C15 C14 110.4(16)
C16 C15 H15A 109.6
C14 C15 H15A 109.6
C16 C15 H15B 109.6
C14 C15 H15B 109.6
H15A C15 H15B 108.1
C15 C16 H16A 109.5
C15 C16 H16B 109.5
H16A C16 H16B 109.5
C15 C16 H16C 109.5
H16A C16 H16C 109.5
H16B C16 H16C 109.5
N1 C17 C18 116.1(15)
N1 C17 H17A 108.3
C18 C17 H17A 108.3
N1 C17 H17B 108.3
C18 C17 H17B 108.3
H17A C17 H17B 107.4
C17 C18 H18A 109.5
C17 C18 H18B 109.5
H18A C18 H18B 109.5
C17 C18 H18C 109.5
H18A C18 H18C 109.5
H18B C18 H18C 109.5
N1 C19 C20 114.9(15)
N1 C19 H19A 108.5
C20 C19 H19A 108.5
N1 C19 H19B 108.5
C20 C19 H19B 108.5
H19A C19 H19B 107.5
C19 C20 H20A 109.5
C19 C20 H20B 109.5
H20A C20 H20B 109.5
C19 C20 H20C 109.5
H20A C20 H20C 109.5
H20B C20 H20C 109.5
N1 C21 C22 114.4(15)
N1 C21 H21A 108.7
C22 C21 H21A 108.7
N1 C21 H21B 108.7
C22 C21 H21B 108.7
H21A C21 H21B 107.6
C21 C22 H22A 109.5
C21 C22 H22B 109.5
H22A C22 H22B 109.5
C21 C22 H22C 109.5
H22A C22 H22C 109.5
H22B C22 H22C 109.5
C31 N2 C29 110.0(11)
C31 N2 C23 110.7(10)
C29 N2 C23 109.2(11)
C31 N2 C27 109.8(11)
C29 N2 C27 108.9(10)
C23 N2 C27 108.2(10)
N2 C23 C24 115.6(17)
N2 C23 H23A 108.4
C24 C23 H23A 108.4
N2 C23 H23B 108.4
C24 C23 H23B 108.4
H23A C23 H23B 107.4
C23 C24 C25 113.5(17)
C23 C24 H24A 108.9
C25 C24 H24A 108.9
C23 C24 H24B 108.9
C25 C24 H24B 108.9
H24A C24 H24B 107.7
C24 C25 C26 113.4(18)
C24 C25 H25A 108.9
C26 C25 H25A 108.9
C24 C25 H25B 108.9
C26 C25 H25B 108.9
H25A C25 H25B 107.7
C25 C26 H26A 109.5
C25 C26 H26B 109.5
H26A C26 H26B 109.5
C25 C26 H26C 109.5
H26A C26 H26C 109.5
H26B C26 H26C 109.5
N2 C27 C28 114.7(18)
N2 C27 H27A 108.6
C28 C27 H27A 108.6
N2 C27 H27B 108.6
C28 C27 H27B 108.6
H27A C27 H27B 107.6
C27 C28 H28A 109.5
C27 C28 H28B 109.5
H28A C28 H28B 109.5
C27 C28 H28C 109.5
H28A C28 H28C 109.5
H28B C28 H28C 109.5
N2 C29 C30 112.5(17)
N2 C29 H29A 109.1
C30 C29 H29A 109.1
N2 C29 H29B 109.1
C30 C29 H29B 109.1
H29A C29 H29B 107.8
C29 C30 H30A 109.5
C29 C30 H30B 109.5
H30A C30 H30B 109.5
C29 C30 H30C 109.5
H30A C30 H30C 109.5
H30B C30 H30C 109.5
N2 C31 C32 115.2(17)
N2 C31 H31A 108.5
C32 C31 H31A 108.5
N2 C31 H31B 108.5
C32 C31 H31B 108.5
H31A C31 H31B 107.5
C31 C32 H32A 109.5
C31 C32 H32B 109.5
H32A C32 H32B 109.5
C31 C32 H32C 109.5
H32A C32 H32C 109.5
H32B C32 H32C 109.5

loop_
_geom_bond_atom_site_label_1
_geom_bond_atom_site_label_2
_geom_bond_distance
I1 C8 2.011(15)
I2 C10 1.997(15)
I3 C12 2.030(17)
F1 C2 1.319(16)
F2 C4 1.356(15)
F3 C6 1.347(15)
C1 C2 1.388(17)
C1 C6 1.40(2)
C1 C7 1.440(19)
C2 C3 1.379(19)
C3 C4 1.41(2)
C3 C9 1.435(18)
C4 C5 1.390(18)
C5 C6 1.36(2)
C5 C11 1.39(2)
C7 C8 1.19(2)
C9 C10 1.213(19)
C11 C12 1.21(2)
N1 C17 1.481(17)
N1 C19 1.489(17)
N1 C13 1.493(17)
N1 C21 1.498(17)
C13 C14 1.516(15)
C13 H13A 0.9900
C13 H13B 0.9900
C14 C15 1.533(16)
C14 H14A 0.9900
C14 H14B 0.9900
C15 C16 1.525(16)
C15 H15A 0.9900
C15 H15B 0.9900
C16 H16A 0.9800
C16 H16B 0.9800
C16 H16C 0.9800
C17 C18 1.513(15)
C17 H17A 0.9900
C17 H17B 0.9900
C18 H18A 0.9800
C18 H18B 0.9800
C18 H18C 0.9800
C19 C20 1.530(15)
C19 H19A 0.9900
C19 H19B 0.9900
C20 H20A 0.9800
C20 H20B 0.9800
C20 H20C 0.9800
C21 C22 1.522(15)
C21 H21A 0.9900
C21 H21B 0.9900
C22 H22A 0.9800
C22 H22B 0.9800
C22 H22C 0.9800
N2 C31 1.479(18)
N2 C29 1.491(18)
N2 C23 1.494(17)
N2 C27 1.500(18)
C23 C24 1.504(16)
C23 H23A 0.9900
C23 H23B 0.9900
C24 C25 1.514(16)
C24 H24A 0.9900
C24 H24B 0.9900
C25 C26 1.514(16)
C25 H25A 0.9900
C25 H25B 0.9900
C26 H26A 0.9800
C26 H26B 0.9800
C26 H26C 0.9800
C27 C28 1.503(15)
C27 H27A 0.9900
C27 H27B 0.9900
C28 H28A 0.9800
C28 H28B 0.9800
C28 H28C 0.9800
C29 C30 1.532(16)
C29 H29A 0.9900
C29 H29B 0.9900
C30 H30A 0.9800
C30 H30B 0.9800
C30 H30C 0.9800
C31 C32 1.519(15)
C31 H31A 0.9900
C31 H31B 0.9900
C32 H32A 0.9800
C32 H32B 0.9800
C32 H32C 0.9800

loop_
_geom_hbond_atom_site_label_D
_geom_hbond_atom_site_label_H
_geom_hbond_atom_site_label_A
_geom_hbond_site_symmetry_A
_geom_hbond_distance_DH
_geom_hbond_distance_HA
_geom_hbond_distance_DA
_geom_hbond_angle_DHA
C18 H18B I1 2_564 0.98 3.33 3.94(3) 122.2
C18 H18C I3 8_665 0.98 3.22 4.10(4) 150.2
C21 H21A I2 . 0.99 3.20 3.95(3) 133.9
C23 H23A I2 7_575 0.99 3.31 4.17(3) 146.2
C24 H24A F3 2_564 0.99 2.56 3.26(4) 127.6
C24 H24B I2 6_656 0.99 3.24 4.12(4) 149.8
C27 H27B Br1 6_556 0.99 3.01 3.55(3) 115.5
C28 H28A I3 8_665 0.98 3.18 4.10(4) 156.8
C28 H28B I1 2_564 0.98 3.26 4.11(5) 147.0
C31 H31A I1 2_564 0.99 3.26 4.05(3) 138.2
C31 H31A F2 . 0.99 2.56 3.26(4) 127.3
C31 H31B F3 2_564 0.99 2.51 3.45(4) 157.6
C32 H32B I3 . 0.98 3.15 4.02(3) 148.8

loop_
_geom_torsion_atom_site_label_1
_geom_torsion_atom_site_label_2
_geom_torsion_atom_site_label_3
_geom_torsion_atom_site_label_4
_geom_torsion
C6 C1 C2 F1 178.4(11)
C7 C1 C2 F1 -0.2(19)
C6 C1 C2 C3 -1.4(19)
C7 C1 C2 C3 -179.9(13)
F1 C2 C3 C4 -178.0(11)
C1 C2 C3 C4 2(2)
F1 C2 C3 C9 -2(2)
C1 C2 C3 C9 177.6(12)
C2 C3 C4 F2 179.7(11)
C9 C3 C4 F2 3.9(18)
C2 C3 C4 C5 -1.6(19)
C9 C3 C4 C5 -177.5(12)
F2 C4 C5 C6 179.6(11)
C3 C4 C5 C6 1.0(19)
F2 C4 C5 C11 -2.8(19)
C3 C4 C5 C11 178.6(13)
C4 C5 C6 F3 179.9(11)
C11 C5 C6 F3 2(2)
C4 C5 C6 C1 0(2)
C11 C5 C6 C1 -178.0(13)
C2 C1 C6 F3 -179.7(11)
C7 C1 C6 F3 -1.2(18)
C2 C1 C6 C5 0.7(19)
C7 C1 C6 C5 179.2(13)
C17 N1 C13 C14 53(3)
C19 N1 C13 C14 174(3)
C21 N1 C13 C14 -67(3)
N1 C13 C14 C15 -179(3)
C13 C14 C15 C16 -177(4)
C19 N1 C17 C18 -56(3)
C13 N1 C17 C18 64(3)
C21 N1 C17 C18 -176(3)
C17 N1 C19 C20 -61(3)
C13 N1 C19 C20 179(3)
C21 N1 C19 C20 59(3)
C17 N1 C21 C22 -179(3)
C19 N1 C21 C22 60(3)
C13 N1 C21 C22 -59(3)
C31 N2 C23 C24 -56(4)
C29 N2 C23 C24 -177(3)
C27 N2 C23 C24 64(4)
N2 C23 C24 C25 -169(3)
C23 C24 C25 C26 -82(5)
C31 N2 C27 C28 -57(4)
C29 N2 C27 C28 64(4)
C23 N2 C27 C28 -177(3)
C31 N2 C29 C30 168(3)
C23 N2 C29 C30 -71(3)
C27 N2 C29 C30 47(3)
C29 N2 C31 C32 69(3)
C23 N2 C31 C32 -52(3)
C27 N2 C31 C32 -171(3)

_cod_database_fobs_code 2108030
